data_7134183
loop_
_publ_author_name
'Fang, Yi-Jun'
'Wu, Xiao-Bao'
'Wang, Qi-Ming'
'Xie, Zu-Kui'
'Yao, Chuan-Zhi'
'Jiang, Hua-Jie'
'Yu, Jie'

_publ_section_title
;
 High-performance Anionic Stereogenic-at-cobalt(III) Complex/Halide
 Salts/Oxone Catalytic System for Enantioselective Halocyclization of
 Olefins
;
_journal_name_full 'Chemical Communications'
_journal_paper_doi 10.1039/D4CC06610C
_journal_year 2025
_chemical_absolute_configuration rmad
_chemical_formula_moiety 'C24 H24 Br N O2 S'
_chemical_formula_sum 'C24 H24 Br N O2 S'
_chemical_formula_weight 470.41
_space_group_crystal_system orthorhombic
_space_group_IT_number 19
_space_group_name_Hall 'P 2ac 2ab'
_space_group_name_H-M_alt 'P 21 21 21'
_atom_sites_solution_hydrogens geom
_atom_sites_solution_primary dual
_audit_creation_date 2021-08-31
_audit_creation_method
;
Olex2 1.2
(compiled 2018.05.29 svn.r3508 for OlexSys, GUI svn.r5506)
;
_audit_update_record
;
2024-08-08 deposited with the CCDC.	2025-01-15 downloaded from the CCDC.
;
_cell_angle_alpha 90
_cell_angle_beta 90
_cell_angle_gamma 90
_cell_formula_units_Z 4
_cell_length_a 9.8681(2)
_cell_length_b 10.6446(2)
_cell_length_c 21.1836(4)
_cell_measurement_reflns_used 9869
_cell_measurement_temperature 296(2)
_cell_measurement_theta_max 54.96
_cell_measurement_theta_min 3.63
_cell_volume 2225.17(7)
_computing_cell_refinement 'SAINT v8.37A (Bruker, 2015)'
_computing_data_reduction 'SAINT v8.37A (Bruker, 2015)'
_computing_molecular_graphics 'Olex2 (Dolomanov et al., 2009)'
_computing_publication_material 'Olex2 (Dolomanov et al., 2009)'
_computing_structure_refinement 'ShelXL (Sheldrick, 2015)'
_computing_structure_solution 'ShelXT (Sheldrick, 2015)'
_diffrn_ambient_temperature 296
_diffrn_measured_fraction_theta_full 0.997
_diffrn_measured_fraction_theta_max 0.996
_diffrn_measurement_device_type 'Bruker D8 Venture'
_diffrn_measurement_method '\f and \w scans'
_diffrn_radiation_type GaK\a
_diffrn_radiation_wavelength 1.34139
_diffrn_reflns_av_R_equivalents 0.0871
_diffrn_reflns_av_unetI/netI 0.0537
_diffrn_reflns_Laue_measured_fraction_full 0.997
_diffrn_reflns_Laue_measured_fraction_max 0.996
_diffrn_reflns_limit_h_max 12
_diffrn_reflns_limit_h_min -10
_diffrn_reflns_limit_k_max 12
_diffrn_reflns_limit_k_min -12
_diffrn_reflns_limit_l_max 25
_diffrn_reflns_limit_l_min -25
_diffrn_reflns_number 23732
_diffrn_reflns_point_group_measured_fraction_full 0.996
_diffrn_reflns_point_group_measured_fraction_max 0.996
_diffrn_reflns_theta_full 53.594
_diffrn_reflns_theta_max 54.978
_diffrn_reflns_theta_min 3.631
_diffrn_standards_number 0
_exptl_absorpt_coefficient_mu 2.397
_exptl_absorpt_correction_T_max 0.7508
_exptl_absorpt_correction_T_min 0.4355
_exptl_absorpt_correction_type multi-scan
_exptl_absorpt_process_details
'SADABS-2016/2 (Bruker,2016/2) was used for absorption correction. wR2(int) was 0.2054 before and 0.0980 after correction. The Ratio of minimum to maximum transmission is 0.5800. The \l/2 correction factor is Not present.'
_exptl_crystal_colour colourless
_exptl_crystal_density_diffrn 1.404
_exptl_crystal_description block
_exptl_crystal_F_000 968
_exptl_crystal_size_max 0.08
_exptl_crystal_size_mid 0.08
_exptl_crystal_size_min 0.05
_refine_diff_density_max 0.335
_refine_diff_density_min -0.774
_refine_diff_density_rms 0.068
_refine_ls_abs_structure_details
;
 Flack x determined using 1525 quotients [(I+)-(I-)]/[(I+)+(I-)]
 (Parsons, Flack and Wagner, Acta Cryst. B69 (2013) 249-259).
;
_refine_ls_abs_structure_Flack 0.021(15)
_refine_ls_extinction_method none
_refine_ls_goodness_of_fit_ref 1.070
_refine_ls_hydrogen_treatment constr
_refine_ls_matrix_type full
_refine_ls_number_parameters 263
_refine_ls_number_reflns 4220
_refine_ls_number_restraints 0
_refine_ls_restrained_S_all 1.070
_refine_ls_R_factor_all 0.0418
_refine_ls_R_factor_gt 0.0383
_refine_ls_shift/su_max 0.006
_refine_ls_shift/su_mean 0.000
_refine_ls_structure_factor_coef Fsqd
_refine_ls_weighting_details 'w=1/[\s^2^(Fo^2^)+(0.0520P)^2^+0.0224P] where P=(Fo^2^+2Fc^2^)/3'
_refine_ls_weighting_scheme calc
_refine_ls_wR_factor_gt 0.0931
_refine_ls_wR_factor_ref 0.0966
_reflns_Friedel_coverage 0.750
_reflns_Friedel_fraction_full 0.996
_reflns_Friedel_fraction_max 0.995
_reflns_number_gt 3884
_reflns_number_total 4220
_reflns_threshold_expression 'I > 2\s(I)'
_cod_data_source_file d4cc06610c2.cif
_cod_data_source_block 210831fyj_2_0m
_cod_database_code 7134183
_shelx_shelxl_version_number 2016/6
_shelx_space_group_comment
;
The symmetry employed for this shelxl refinement is uniquely defined
by the following loop, which should always be used as a source of
symmetry information in preference to the above space-group names.
They are only intended as comments.
;
_shelx_estimated_absorpt_t_max 0.890
_shelx_estimated_absorpt_t_min 0.831
_olex2_refinement_description
;
1. Fixed Uiso
 At 1.2 times of:
  All C(H) groups, All C(H,H) groups
 At 1.5 times of:
  All C(H,H,H) groups
2.a Ternary CH refined with riding coordinates:
 C1(H1)
2.b Secondary CH2 refined with riding coordinates:
 C2(H2A,H2B), C4(H4A,H4B), C5(H5A,H5B)
2.c Aromatic/amide H refined with riding coordinates:
 C7(H7), C8(H8), C9(H9), C10(H10), C11(H11), C13(H13), C14(H14), C15(H15),
 C16(H16), C17(H17), C19(H19), C20(H20), C22(H22), C23(H23)
2.d Idealised Me refined as rotating group:
 C24(H24A,H24B,H24C)
;
_olex2_submission_special_instructions 'No special instructions were received'

loop_
_space_group_symop_operation_xyz
'x, y, z'
'-x+1/2, -y, z+1/2'
'-x, y+1/2, -z+1/2'
'x+1/2, -y+1/2, -z'

loop_
_atom_site_label
_atom_site_type_symbol
_atom_site_fract_x
_atom_site_fract_y
_atom_site_fract_z
_atom_site_U_iso_or_equiv
_atom_site_adp_type
_atom_site_occupancy
_atom_site_site_symmetry_order
_atom_site_calc_flag
_atom_site_refinement_flags_posn
_atom_site_refinement_flags_adp
_atom_site_refinement_flags_occupancy
_atom_site_disorder_assembly
_atom_site_disorder_group
Br1 Br 0.44991(5) 0.66174(4) 0.43687(2) 0.05860(17) Uani 1 1 d . . . . .
S1 S 0.52746(10) 0.74070(8) 0.63030(4) 0.0447(2) Uani 1 1 d . . . . .
O1 O 0.6478(3) 0.6742(3) 0.64650(14) 0.0590(7) Uani 1 1 d . . . . .
O2 O 0.5359(3) 0.8556(2) 0.59512(13) 0.0601(7) Uani 1 1 d . . . . .
N1 N 0.4363(3) 0.6450(3) 0.58863(13) 0.0410(7) Uani 1 1 d . . . . .
C1 C 0.3116(4) 0.6868(3) 0.55638(15) 0.0385(7) Uani 1 1 d . . . . .
H1 H 0.260251 0.741607 0.584874 0.046 Uiso 1 1 calc R . . . .
C2 C 0.2325(4) 0.5636(3) 0.54694(17) 0.0432(8) Uani 1 1 d . . . . .
H2A H 0.135828 0.578157 0.550901 0.052 Uiso 1 1 calc R . . . .
H2B H 0.250575 0.528672 0.505493 0.052 Uiso 1 1 calc R . . . .
C3 C 0.2820(4) 0.4738(3) 0.59882(16) 0.0392(8) Uani 1 1 d . . . . .
C4 C 0.4325(4) 0.5093(3) 0.60282(17) 0.0412(8) Uani 1 1 d . . . . .
H4A H 0.468018 0.492711 0.644696 0.049 Uiso 1 1 calc R . . . .
H4B H 0.485245 0.462291 0.572230 0.049 Uiso 1 1 calc R . . . .
C5 C 0.3384(4) 0.7568(4) 0.49505(17) 0.0474(9) Uani 1 1 d . . . . .
H5A H 0.383124 0.835712 0.504551 0.057 Uiso 1 1 calc R . . . .
H5B H 0.252602 0.775961 0.474929 0.057 Uiso 1 1 calc R . . . .
C6 C 0.2602(4) 0.3364(3) 0.57935(16) 0.0439(8) Uani 1 1 d . . . . .
C7 C 0.1325(5) 0.2972(4) 0.5613(2) 0.0551(10) Uani 1 1 d . . . . .
H7 H 0.061838 0.354912 0.560032 0.066 Uiso 1 1 calc R . . . .
C8 C 0.1081(5) 0.1728(4) 0.5452(2) 0.0674(12) Uani 1 1 d . . . . .
H8 H 0.021263 0.147398 0.533913 0.081 Uiso 1 1 calc R . . . .
C9 C 0.2119(6) 0.0879(4) 0.5458(2) 0.0700(14) Uani 1 1 d . . . . .
H9 H 0.196052 0.004847 0.534335 0.084 Uiso 1 1 calc R . . . .
C10 C 0.3386(5) 0.1249(4) 0.5631(3) 0.0694(13) Uani 1 1 d . . . . .
H10 H 0.409030 0.066842 0.563713 0.083 Uiso 1 1 calc R . . . .
C11 C 0.3633(5) 0.2488(4) 0.5799(2) 0.0596(11) Uani 1 1 d . . . . .
H11 H 0.450189 0.273086 0.591692 0.072 Uiso 1 1 calc R . . . .
C12 C 0.2111(4) 0.4932(3) 0.66315(16) 0.0408(8) Uani 1 1 d . . . . .
C13 C 0.2434(4) 0.4141(4) 0.71324(19) 0.0529(10) Uani 1 1 d . . . . .
H13 H 0.308725 0.352063 0.707832 0.063 Uiso 1 1 calc R . . . .
C14 C 0.1796(5) 0.4266(5) 0.7707(2) 0.0658(12) Uani 1 1 d . . . . .
H14 H 0.200894 0.371989 0.803530 0.079 Uiso 1 1 calc R . . . .
C15 C 0.0847(5) 0.5191(5) 0.7799(2) 0.0677(13) Uani 1 1 d . . . . .
H15 H 0.042383 0.527232 0.818936 0.081 Uiso 1 1 calc R . . . .
C16 C 0.0528(6) 0.5984(5) 0.7324(2) 0.0665(12) Uani 1 1 d . . . . .
H16 H -0.011183 0.661271 0.738755 0.080 Uiso 1 1 calc R . . . .
C17 C 0.1162(4) 0.5859(4) 0.6737(2) 0.0544(10) Uani 1 1 d . . . . .
H17 H 0.094021 0.641019 0.641226 0.065 Uiso 1 1 calc R . . . .
C18 C 0.4383(4) 0.7732(4) 0.70048(17) 0.0482(9) Uani 1 1 d . . . . .
C19 C 0.4448(5) 0.6894(5) 0.74954(18) 0.0638(11) Uani 1 1 d . . . . .
H19 H 0.499203 0.618285 0.746850 0.077 Uiso 1 1 calc R . . . .
C20 C 0.3681(6) 0.7131(7) 0.8037(2) 0.0825(18) Uani 1 1 d . . . . .
H20 H 0.369983 0.656264 0.836994 0.099 Uiso 1 1 calc R . . . .
C21 C 0.2889(6) 0.8206(8) 0.8083(3) 0.092(2) Uani 1 1 d . . . . .
C22 C 0.2859(6) 0.9016(6) 0.7588(3) 0.0866(18) Uani 1 1 d . . . . .
H22 H 0.233351 0.973964 0.761562 0.104 Uiso 1 1 calc R . . . .
C23 C 0.3587(5) 0.8791(5) 0.7048(2) 0.0690(13) Uani 1 1 d . . . . .
H23 H 0.354232 0.935102 0.671143 0.083 Uiso 1 1 calc R . . . .
C24 C 0.2043(9) 0.8412(10) 0.8680(3) 0.148(4) Uani 1 1 d . . . . .
H24A H 0.218508 0.925019 0.883309 0.222 Uiso 1 1 calc GR . . . .
H24B H 0.231326 0.781899 0.899708 0.222 Uiso 1 1 calc GR . . . .
H24C H 0.110127 0.829548 0.858286 0.222 Uiso 1 1 calc GR . . . .

loop_
_atom_site_aniso_label
_atom_site_aniso_U_11
_atom_site_aniso_U_22
_atom_site_aniso_U_33
_atom_site_aniso_U_23
_atom_site_aniso_U_13
_atom_site_aniso_U_12
Br1 0.0688(3) 0.0629(3) 0.0441(2) -0.00134(18) 0.0110(2) -0.0057(2)
S1 0.0447(5) 0.0468(4) 0.0425(4) -0.0028(3) -0.0013(4) -0.0090(4)
O1 0.0415(16) 0.0666(17) 0.0688(17) -0.0064(15) -0.0037(13) -0.0040(14)
O2 0.075(2) 0.0485(14) 0.0567(16) 0.0019(12) 0.0000(15) -0.0173(16)
N1 0.0458(18) 0.0381(14) 0.0390(14) 0.0001(11) -0.0062(13) -0.0041(14)
C1 0.044(2) 0.0395(17) 0.0322(15) -0.0006(13) -0.0022(15) -0.0002(14)
C2 0.046(2) 0.0465(19) 0.0375(18) 0.0040(14) -0.0052(16) -0.0053(17)
C3 0.041(2) 0.0371(17) 0.0396(17) 0.0020(14) -0.0044(15) -0.0008(15)
C4 0.042(2) 0.0390(16) 0.0430(17) 0.0012(14) -0.0038(16) -0.0001(15)
C5 0.060(2) 0.0383(17) 0.0441(18) 0.0052(14) -0.0028(18) -0.0010(18)
C6 0.048(2) 0.0440(18) 0.0394(17) 0.0016(15) -0.0003(15) -0.0017(17)
C7 0.049(2) 0.051(2) 0.065(2) -0.0102(19) 0.001(2) -0.0034(18)
C8 0.066(3) 0.061(3) 0.075(3) -0.015(2) 0.004(2) -0.018(2)
C9 0.088(4) 0.041(2) 0.081(3) -0.011(2) 0.013(3) -0.010(2)
C10 0.071(3) 0.0402(19) 0.097(4) 0.007(2) 0.009(3) 0.003(2)
C11 0.055(3) 0.046(2) 0.078(3) 0.002(2) -0.008(2) 0.000(2)
C12 0.041(2) 0.0424(18) 0.0387(17) 0.0049(14) -0.0037(15) -0.0022(16)
C13 0.054(3) 0.057(2) 0.048(2) 0.0105(18) -0.0049(19) 0.008(2)
C14 0.077(3) 0.077(3) 0.043(2) 0.021(2) 0.004(2) 0.004(3)
C15 0.077(4) 0.083(3) 0.044(2) 0.008(2) 0.015(2) 0.001(3)
C16 0.065(3) 0.070(3) 0.064(3) 0.005(2) 0.018(2) 0.014(3)
C17 0.054(3) 0.057(2) 0.052(2) 0.0159(18) 0.008(2) 0.011(2)
C18 0.046(2) 0.058(2) 0.0403(17) -0.0105(15) -0.0043(17) -0.0110(19)
C19 0.064(3) 0.080(3) 0.047(2) -0.002(2) -0.008(2) -0.016(3)
C20 0.082(4) 0.124(5) 0.042(2) -0.007(3) -0.003(2) -0.042(4)
C21 0.067(4) 0.146(6) 0.063(3) -0.046(4) 0.012(3) -0.035(4)
C22 0.063(4) 0.105(4) 0.092(4) -0.042(4) 0.010(3) 0.000(3)
C23 0.069(3) 0.073(3) 0.066(3) -0.020(2) -0.004(2) 0.000(3)
C24 0.119(6) 0.234(11) 0.092(5) -0.068(6) 0.048(4) -0.033(7)

loop_
_atom_type_symbol
_atom_type_description
_atom_type_scat_dispersion_real
_atom_type_scat_dispersion_imag
_atom_type_scat_source
C C 0.0148 0.0070 'International Tables Vol C Tables 4.2.6.8 and 6.1.1.4'
H H 0.0000 0.0000 'International Tables Vol C Tables 4.2.6.8 and 6.1.1.4'
Br Br -0.9502 1.0410 'International Tables Vol C Tables 4.2.6.8 and 6.1.1.4'
N N 0.0253 0.0136 'International Tables Vol C Tables 4.2.6.8 and 6.1.1.4'
O O 0.0412 0.0250 'International Tables Vol C Tables 4.2.6.8 and 6.1.1.4'
S S 0.2924 0.4247 'International Tables Vol C Tables 4.2.6.8 and 6.1.1.4'

loop_
_geom_angle_atom_site_label_1
_geom_angle_atom_site_label_2
_geom_angle_atom_site_label_3
_geom_angle
_geom_angle_site_symmetry_1
_geom_angle_site_symmetry_3
_geom_angle_publ_flag
O1 S1 O2 120.05(19) . . ?
O1 S1 N1 106.35(16) . . ?
O1 S1 C18 108.08(19) . . ?
O2 S1 N1 106.56(16) . . ?
O2 S1 C18 107.46(19) . . ?
N1 S1 C18 107.82(17) . . ?
C1 N1 S1 121.7(2) . . ?
C4 N1 S1 121.2(2) . . ?
C4 N1 C1 111.6(3) . . ?
N1 C1 H1 109.0 . . ?
N1 C1 C2 103.0(3) . . ?
N1 C1 C5 113.4(3) . . ?
C2 C1 H1 109.0 . . ?
C5 C1 H1 109.0 . . ?
C5 C1 C2 113.2(3) . . ?
C1 C2 H2A 110.5 . . ?
C1 C2 H2B 110.5 . . ?
H2A C2 H2B 108.7 . . ?
C3 C2 C1 106.0(3) . . ?
C3 C2 H2A 110.5 . . ?
C3 C2 H2B 110.5 . . ?
C2 C3 C12 113.8(3) . . ?
C4 C3 C2 101.2(3) . . ?
C4 C3 C12 110.9(3) . . ?
C6 C3 C2 110.8(3) . . ?
C6 C3 C4 112.7(3) . . ?
C6 C3 C12 107.5(3) . . ?
N1 C4 C3 104.8(3) . . ?
N1 C4 H4A 110.8 . . ?
N1 C4 H4B 110.8 . . ?
C3 C4 H4A 110.8 . . ?
C3 C4 H4B 110.8 . . ?
H4A C4 H4B 108.9 . . ?
Br1 C5 H5A 109.0 . . ?
Br1 C5 H5B 109.0 . . ?
C1 C5 Br1 112.8(3) . . ?
C1 C5 H5A 109.0 . . ?
C1 C5 H5B 109.0 . . ?
H5A C5 H5B 107.8 . . ?
C7 C6 C3 119.4(3) . . ?
C7 C6 C11 118.1(4) . . ?
C11 C6 C3 122.5(4) . . ?
C6 C7 H7 119.5 . . ?
C6 C7 C8 121.0(4) . . ?
C8 C7 H7 119.5 . . ?
C7 C8 H8 120.0 . . ?
C9 C8 C7 119.9(5) . . ?
C9 C8 H8 120.0 . . ?
C8 C9 H9 120.0 . . ?
C10 C9 C8 120.0(4) . . ?
C10 C9 H9 120.0 . . ?
C9 C10 H10 119.8 . . ?
C9 C10 C11 120.3(4) . . ?
C11 C10 H10 119.8 . . ?
C6 C11 C10 120.7(4) . . ?
C6 C11 H11 119.6 . . ?
C10 C11 H11 119.6 . . ?
C13 C12 C3 119.2(3) . . ?
C17 C12 C3 123.1(3) . . ?
C17 C12 C13 117.7(4) . . ?
C12 C13 H13 119.6 . . ?
C14 C13 C12 120.7(4) . . ?
C14 C13 H13 119.6 . . ?
C13 C14 H14 119.8 . . ?
C15 C14 C13 120.4(4) . . ?
C15 C14 H14 119.8 . . ?
C14 C15 H15 119.9 . . ?
C16 C15 C14 120.1(4) . . ?
C16 C15 H15 120.0 . . ?
C15 C16 H16 120.0 . . ?
C15 C16 C17 119.9(4) . . ?
C17 C16 H16 120.0 . . ?
C12 C17 C16 121.0(4) . . ?
C12 C17 H17 119.5 . . ?
C16 C17 H17 119.5 . . ?
C19 C18 S1 119.3(4) . . ?
C19 C18 C23 120.6(4) . . ?
C23 C18 S1 120.1(3) . . ?
C18 C19 H19 120.7 . . ?
C18 C19 C20 118.7(5) . . ?
C20 C19 H19 120.7 . . ?
C19 C20 H20 119.6 . . ?
C21 C20 C19 120.7(5) . . ?
C21 C20 H20 119.6 . . ?
C20 C21 C24 118.9(8) . . ?
C22 C21 C20 118.8(5) . . ?
C22 C21 C24 122.3(8) . . ?
C21 C22 H22 119.3 . . ?
C21 C22 C23 121.4(6) . . ?
C23 C22 H22 119.3 . . ?
C18 C23 H23 120.1 . . ?
C22 C23 C18 119.8(5) . . ?
C22 C23 H23 120.1 . . ?
C21 C24 H24A 109.5 . . ?
C21 C24 H24B 109.5 . . ?
C21 C24 H24C 109.5 . . ?
H24A C24 H24B 109.5 . . ?
H24A C24 H24C 109.5 . . ?
H24B C24 H24C 109.5 . . ?

loop_
_geom_bond_atom_site_label_1
_geom_bond_atom_site_label_2
_geom_bond_distance
_geom_bond_site_symmetry_2
_geom_bond_publ_flag
Br1 C5 1.937(4) . ?
S1 O1 1.425(3) . ?
S1 O2 1.434(3) . ?
S1 N1 1.620(3) . ?
S1 C18 1.762(4) . ?
N1 C1 1.477(5) . ?
N1 C4 1.476(4) . ?
C1 H1 0.9800 . ?
C1 C2 1.540(5) . ?
C1 C5 1.521(5) . ?
C2 H2A 0.9700 . ?
C2 H2B 0.9700 . ?
C2 C3 1.536(5) . ?
C3 C4 1.535(5) . ?
C3 C6 1.535(5) . ?
C3 C12 1.546(5) . ?
C4 H4A 0.9700 . ?
C4 H4B 0.9700 . ?
C5 H5A 0.9700 . ?
C5 H5B 0.9700 . ?
C6 C7 1.381(6) . ?
C6 C11 1.380(6) . ?
C7 H7 0.9300 . ?
C7 C8 1.388(6) . ?
C8 H8 0.9300 . ?
C8 C9 1.366(7) . ?
C9 H9 0.9300 . ?
C9 C10 1.361(8) . ?
C10 H10 0.9300 . ?
C10 C11 1.387(6) . ?
C11 H11 0.9300 . ?
C12 C13 1.392(5) . ?
C12 C17 1.378(6) . ?
C13 H13 0.9300 . ?
C13 C14 1.377(6) . ?
C14 H14 0.9300 . ?
C14 C15 1.372(7) . ?
C15 H15 0.9300 . ?
C15 C16 1.351(6) . ?
C16 H16 0.9300 . ?
C16 C17 1.399(6) . ?
C17 H17 0.9300 . ?
C18 C19 1.371(6) . ?
C18 C23 1.377(7) . ?
C19 H19 0.9300 . ?
C19 C20 1.397(7) . ?
C20 H20 0.9300 . ?
C20 C21 1.389(9) . ?
C21 C22 1.358(9) . ?
C21 C24 1.531(8) . ?
C22 H22 0.9300 . ?
C22 C23 1.373(7) . ?
C23 H23 0.9300 . ?
C24 H24A 0.9600 . ?
C24 H24B 0.9600 . ?
C24 H24C 0.9600 . ?
